data_4112939
loop_
_publ_author_name
'Han Sen Soo'
'Joshua S. Figueroa'
'Christopher C. Cummins'

_publ_section_title
;
 A Homoleptic Molybdenum(IV) Enolate Complex: Synthesis, Molecular and
 Electronic Structure, and NCN Group Transfer To Form a Terminal
 Cyanoimide of Molybdenum(VI)
;
_journal_name_full 'Journal of the American Chemical Society'
_journal_page_first 11370
_journal_page_last 11376
_journal_paper_doi 10.1021/ja0472533
_journal_volume 126
_journal_year 2004
_chemical_formula_sum 'C84 H110 Mo O5'
_chemical_formula_weight 1295.66
_chemical_name_common Mo(OC[Ad]Mes)4
_chemical_name_systematic
; 
 ? 
;
_space_group_IT_number 13
_symmetry_cell_setting monoclinic
_symmetry_space_group_name_Hall '-P 2yac'
_symmetry_space_group_name_H-M 'P 1 2/n 1'
_atom_sites_solution_hydrogens geom
_atom_sites_solution_primary direct
_atom_sites_solution_secondary difmap
_audit_creation_method SHELXL-97
_cell_angle_alpha 90.00
_cell_angle_beta 105.9970(10)
_cell_angle_gamma 90.00
_cell_formula_units_Z 2
_cell_length_a 13.7244(10)
_cell_length_b 12.8123(9)
_cell_length_c 21.4443(14)
_cell_measurement_reflns_used 61
_cell_measurement_temperature 193(2)
_cell_measurement_theta_max 22.5
_cell_measurement_theta_min 2.30
_cell_volume 3624.8(4)
_computing_cell_refinement 'Bruker SMART'
_computing_data_collection 'Bruker SMART'
_computing_data_reduction 'Bruker SAINT'
_computing_molecular_graphics 'Bruker SHELXTL'
_computing_publication_material 'Bruker SHELXTL'
_computing_structure_refinement 'SHELXL-97 (Sheldrick, 1997)'
_computing_structure_solution 'SHELXS-97 (Sheldrick, 1990)'
_diffrn_ambient_temperature 193(2)
_diffrn_measured_fraction_theta_full 0.998
_diffrn_measured_fraction_theta_max 0.998
_diffrn_measurement_device_type 'CCD area detector'
_diffrn_measurement_method 'phi and omega scans'
_diffrn_radiation_monochromator graphite
_diffrn_radiation_source 'fine-focus sealed tube'
_diffrn_radiation_type MoK\a
_diffrn_radiation_wavelength 0.71073
_diffrn_reflns_av_R_equivalents 0.0578
_diffrn_reflns_av_sigmaI/netI 0.0649
_diffrn_reflns_limit_h_max 9
_diffrn_reflns_limit_h_min -14
_diffrn_reflns_limit_k_max 13
_diffrn_reflns_limit_k_min -13
_diffrn_reflns_limit_l_max 23
_diffrn_reflns_limit_l_min -22
_diffrn_reflns_number 13319
_diffrn_reflns_theta_full 22.50
_diffrn_reflns_theta_max 22.50
_diffrn_reflns_theta_min 2.22
_exptl_absorpt_coefficient_mu 0.232
_exptl_absorpt_correction_type empirical
_exptl_crystal_colour yellow-green
_exptl_crystal_density_diffrn 1.187
_exptl_crystal_density_meas 0
_exptl_crystal_description block
_exptl_crystal_F_000 1392
_exptl_crystal_size_max 0.33
_exptl_crystal_size_mid 0.13
_exptl_crystal_size_min 0.10
_refine_diff_density_max 1.008
_refine_diff_density_min -0.469
_refine_diff_density_rms 0.072
_refine_ls_extinction_method none
_refine_ls_goodness_of_fit_ref 1.056
_refine_ls_hydrogen_treatment mixed
_refine_ls_matrix_type full
_refine_ls_number_parameters 407
_refine_ls_number_reflns 4732
_refine_ls_number_restraints 0
_refine_ls_restrained_S_all 1.056
_refine_ls_R_factor_all 0.0660
_refine_ls_R_factor_gt 0.0584
_refine_ls_shift/su_max 0.010
_refine_ls_shift/su_mean 0.002
_refine_ls_structure_factor_coef Fsqd
_refine_ls_weighting_details 'calc w=1/[\s^2^(Fo^2^)+(0.0759P)^2^+4.5916P] where P=(Fo^2^+2Fc^2^)/3'
_refine_ls_weighting_scheme calc
_refine_ls_wR_factor_gt 0.1463
_refine_ls_wR_factor_ref 0.1503
_reflns_number_gt 4179
_reflns_number_total 4732
_reflns_threshold_expression >2sigma(I)
_cod_data_source_file ja0472533si20040511_101449_1.cif
_cod_data_source_block complex1
_cod_database_code 4112939

loop_
_symmetry_equiv_pos_as_xyz
'x, y, z'
'-x+1/2, y, -z+1/2'
'-x, -y, -z'
'x-1/2, -y, z-1/2'

loop_
_atom_site_label
_atom_site_type_symbol
_atom_site_fract_x
_atom_site_fract_y
_atom_site_fract_z
_atom_site_U_iso_or_equiv
_atom_site_adp_type
_atom_site_occupancy
_atom_site_symmetry_multiplicity
_atom_site_calc_flag
_atom_site_refinement_flags
Mo1 Mo 0.7500 -0.32997(4) 0.7500 0.0274(2) Uani 1 2 d S
O1 O 0.76834(19) -0.2304(2) 0.81573(12) 0.0350(7) Uani 1 1 d .
O2 O 0.6982(2) -0.4318(2) 0.79452(12) 0.0358(7) Uani 1 1 d .
O3 O 0.7500 0.0193(6) 1.2500 0.113(2) Uani 1 2 d S
C3 C 0.6272(8) 0.0160(10) 1.1512(5) 0.152(4) Uani 1 1 d .
H3B H 0.5894 -0.0314 1.1172 0.229 Uiso 1 1 calc R
H3C H 0.6645 0.0666 1.1323 0.229 Uiso 1 1 calc R
H3D H 0.5799 0.0530 1.1702 0.229 Uiso 1 1 calc R
C4 C 0.6964(8) -0.0422(7) 1.1999(8) 0.176(6) Uani 1 1 d .
H4A H 0.6587 -0.0956 1.2172 0.211 Uiso 1 1 calc R
H4B H 0.7444 -0.0788 1.1804 0.211 Uiso 1 1 calc R
C11 C 0.8351(3) -0.1739(3) 0.86358(19) 0.0352(10) Uani 1 1 d .
C12 C 0.9415(3) -0.2063(3) 0.87224(19) 0.0343(10) Uani 1 1 d .
C13' C 0.9164(4) -0.3462(4) 0.9504(3) 0.0613(14) Uani 1 1 d .
H13A H 0.8496 -0.3129 0.9412 0.092 Uiso 1 1 calc R
H13B H 0.9501 -0.3418 0.9970 0.092 Uiso 1 1 calc R
H13C H 0.9083 -0.4196 0.9372 0.092 Uiso 1 1 calc R
C13 C 0.9804(3) -0.2904(3) 0.9129(2) 0.0411(11) Uani 1 1 d .
C14 C 1.0787(4) -0.3226(4) 0.9181(2) 0.0515(13) Uani 1 1 d .
H14A H 1.1058 -0.3793 0.9461 0.062 Uiso 1 1 calc R
C15' C 1.2439(4) -0.3148(5) 0.8890(3) 0.0715(17) Uani 1 1 d .
H15A H 1.2741 -0.2718 0.8614 0.107 Uiso 1 1 calc R
H15B H 1.2406 -0.3876 0.8746 0.107 Uiso 1 1 calc R
H15C H 1.2856 -0.3101 0.9341 0.107 Uiso 1 1 calc R
C15 C 1.1384(3) -0.2759(4) 0.8844(2) 0.0481(12) Uani 1 1 d .
C16 C 1.0997(3) -0.1911(4) 0.8457(2) 0.0480(12) Uani 1 1 d .
H16A H 1.1411 -0.1568 0.8231 0.058 Uiso 1 1 calc R
C17 C 1.0015(3) -0.1545(3) 0.8388(2) 0.0404(11) Uani 1 1 d .
C17' C 0.9612(4) -0.0633(4) 0.7950(2) 0.0562(13) Uani 1 1 d .
H17A H 0.8922 -0.0471 0.7968 0.084 Uiso 1 1 calc R
H17B H 0.9602 -0.0810 0.7504 0.084 Uiso 1 1 calc R
H17C H 1.0049 -0.0025 0.8094 0.084 Uiso 1 1 calc R
C18 C 0.8022(3) -0.0988(3) 0.89569(18) 0.0337(10) Uani 1 1 d .
C19 C 0.8703(3) -0.0326(3) 0.9475(2) 0.0437(11) Uani 1 1 d .
H19A H 0.9424 -0.0537 0.9535 0.052 Uiso 1 1 calc R
C21 C 0.6116(3) -0.4744(3) 0.80528(18) 0.0319(9) Uani 1 1 d .
C22 C 0.5930(3) -0.4351(3) 0.86676(19) 0.0343(10) Uani 1 1 d .
C23 C 0.5273(3) -0.3523(3) 0.8670(2) 0.0405(11) Uani 1 1 d .
C23' C 0.4718(4) -0.3008(4) 0.8045(2) 0.0604(14) Uani 1 1 d .
H23A H 0.4908 -0.3341 0.7684 0.091 Uiso 1 1 calc R
H23B H 0.4897 -0.2266 0.8062 0.091 Uiso 1 1 calc R
H23C H 0.3986 -0.3080 0.7980 0.091 Uiso 1 1 calc R
C24 C 0.5149(4) -0.3171(4) 0.9259(2) 0.0510(12) Uani 1 1 d .
H24A H 0.4694 -0.2611 0.9256 0.061 Uiso 1 1 calc R
C25' C 0.5521(5) -0.3191(5) 1.0480(3) 0.0792(18) Uani 1 1 d .
H25A H 0.5967 -0.3576 1.0842 0.119 Uiso 1 1 calc R
H25B H 0.4814 -0.3285 1.0484 0.119 Uiso 1 1 calc R
H25C H 0.5694 -0.2447 1.0523 0.119 Uiso 1 1 calc R
C25 C 0.5660(4) -0.3602(4) 0.9841(2) 0.0507(13) Uani 1 1 d .
C26 C 0.6311(4) -0.4428(4) 0.9830(2) 0.0524(13) Uani 1 1 d .
H26A H 0.6669 -0.4743 1.0229 0.063 Uiso 1 1 calc R
C27 C 0.6459(3) -0.4813(3) 0.9252(2) 0.0420(11) Uani 1 1 d .
C27' C 0.7178(4) -0.5712(4) 0.9261(2) 0.0601(14) Uani 1 1 d .
H27A H 0.7498 -0.5920 0.9711 0.090 Uiso 1 1 calc R
H27B H 0.7702 -0.5494 0.9057 0.090 Uiso 1 1 calc R
H27C H 0.6801 -0.6304 0.9022 0.090 Uiso 1 1 calc R
C28 C 0.5602(3) -0.5483(3) 0.76628(19) 0.0358(10) Uani 1 1 d .
C29 C 0.4636(4) -0.5936(4) 0.7739(2) 0.0487(12) Uani 1 1 d .
H29A H 0.4440 -0.5584 0.8103 0.058 Uiso 1 1 calc R
C110 C 0.8567(4) 0.0826(4) 0.9271(3) 0.0575(14) Uani 1 1 d .
H11D H 0.9017 0.1269 0.9608 0.069 Uiso 1 1 calc R
H11E H 0.8753 0.0928 0.8860 0.069 Uiso 1 1 calc R
C111 C 0.7469(5) 0.1138(4) 0.9179(3) 0.084(2) Uani 1 1 d .
H11J H 0.7376 0.1889 0.9048 0.101 Uiso 1 1 calc R
C112 C 0.6795(4) 0.0455(4) 0.8642(3) 0.0712(17) Uani 1 1 d .
H11F H 0.6987 0.0553 0.8233 0.085 Uiso 1 1 calc R
H11G H 0.6076 0.0660 0.8565 0.085 Uiso 1 1 calc R
C113 C 0.6934(3) -0.0700(4) 0.8853(2) 0.0504(12) Uani 1 1 d .
H11C H 0.6496 -0.1153 0.8508 0.061 Uiso 1 1 calc R
C114 C 0.8422(4) -0.0475(5) 1.0112(2) 0.0656(15) Uani 1 1 d .
H11A H 0.8524 -0.1214 1.0250 0.079 Uiso 1 1 calc R
H11B H 0.8868 -0.0039 1.0455 0.079 Uiso 1 1 calc R
C115 C 0.7183(5) 0.0981(6) 0.9812(4) 0.108(3) Uani 1 1 d .
H11L H 0.6466 0.1180 0.9750 0.130 Uiso 1 1 calc R
H11M H 0.7610 0.1434 1.0153 0.130 Uiso 1 1 calc R
C116 C 0.6664(4) -0.0870(6) 0.9501(3) 0.0788(19) Uani 1 1 d .
H11H H 0.5943 -0.0695 0.9445 0.095 Uiso 1 1 calc R
H11I H 0.6768 -0.1612 0.9632 0.095 Uiso 1 1 calc R
C117 C 0.7338(4) -0.0176(6) 1.0027(3) 0.086(2) Uani 1 1 d .
H11K H 0.7159 -0.0273 1.0444 0.104 Uiso 1 1 calc R
C210 C 0.4768(5) -0.7111(4) 0.7867(3) 0.0641(15) Uani 1 1 d .
H21E H 0.5295 -0.7235 0.8280 0.077 Uiso 1 1 calc R
H21F H 0.4123 -0.7417 0.7905 0.077 Uiso 1 1 calc R
C211 C 0.5076(5) -0.7629(4) 0.7310(3) 0.0690(16) Uani 1 1 d .
H21K H 0.5174 -0.8394 0.7398 0.083 Uiso 1 1 calc R
C212 C 0.6068(4) -0.7155(4) 0.7253(2) 0.0590(14) Uani 1 1 d .
H21B H 0.6280 -0.7507 0.6901 0.071 Uiso 1 1 calc R
H21C H 0.6605 -0.7262 0.7663 0.071 Uiso 1 1 calc R
C213 C 0.5931(4) -0.5968(3) 0.7105(2) 0.0455(11) Uani 1 1 d .
H21A H 0.6582 -0.5652 0.7075 0.055 Uiso 1 1 calc R
C214 C 0.3825(4) -0.5757(5) 0.7101(3) 0.0687(16) Uani 1 1 d .
H21L H 0.3738 -0.4999 0.7014 0.082 Uiso 1 1 calc R
H21M H 0.3170 -0.6044 0.7132 0.082 Uiso 1 1 calc R
C215 C 0.4276(5) -0.7472(5) 0.6680(3) 0.0804(19) Uani 1 1 d .
H21G H 0.3630 -0.7786 0.6706 0.096 Uiso 1 1 calc R
H21H H 0.4484 -0.7818 0.6324 0.096 Uiso 1 1 calc R
C216 C 0.5111(4) -0.5811(4) 0.6479(2) 0.0602(14) Uani 1 1 d .
H21I H 0.5312 -0.6145 0.6117 0.072 Uiso 1 1 calc R
H21J H 0.5010 -0.5057 0.6384 0.072 Uiso 1 1 calc R
C217 C 0.4133(4) -0.6294(5) 0.6543(3) 0.0710(16) Uani 1 1 d .
H21D H 0.3587 -0.6186 0.6129 0.085 Uiso 1 1 calc R

loop_
_atom_site_aniso_label
_atom_site_aniso_U_11
_atom_site_aniso_U_22
_atom_site_aniso_U_33
_atom_site_aniso_U_23
_atom_site_aniso_U_13
_atom_site_aniso_U_12
Mo1 0.0290(3) 0.0276(3) 0.0246(3) 0.000 0.0060(2) 0.000
O1 0.0291(15) 0.0344(16) 0.0369(16) -0.0061(13) 0.0015(12) -0.0018(12)
O2 0.0420(17) 0.0344(16) 0.0335(15) -0.0043(12) 0.0147(13) -0.0036(13)
O3 0.123(6) 0.093(5) 0.143(7) 0.000 0.072(6) 0.000
C3 0.122(8) 0.202(11) 0.156(9) -0.063(9) 0.077(7) -0.008(8)
C4 0.109(8) 0.078(6) 0.330(19) -0.035(9) 0.041(9) -0.011(5)
C11 0.039(2) 0.033(2) 0.028(2) 0.0051(19) 0.0012(19) -0.0054(19)
C12 0.036(2) 0.034(2) 0.029(2) -0.0022(18) 0.0016(19) -0.0001(19)
C13' 0.065(3) 0.054(3) 0.061(3) 0.024(3) 0.010(3) 0.003(3)
C13 0.039(3) 0.039(2) 0.038(2) 0.005(2) -0.002(2) 0.000(2)
C14 0.046(3) 0.050(3) 0.047(3) 0.002(2) -0.007(2) 0.006(2)
C15' 0.043(3) 0.088(4) 0.077(4) -0.021(3) 0.005(3) 0.011(3)
C15 0.036(3) 0.055(3) 0.047(3) -0.015(2) -0.001(2) 0.004(2)
C16 0.038(3) 0.064(3) 0.041(3) -0.014(2) 0.010(2) -0.013(2)
C17 0.043(3) 0.042(3) 0.033(2) -0.0025(19) 0.004(2) -0.008(2)
C17' 0.060(3) 0.059(3) 0.053(3) 0.016(2) 0.021(3) -0.005(3)
C18 0.037(2) 0.030(2) 0.031(2) -0.0034(18) 0.0039(19) -0.0021(18)
C19 0.040(3) 0.043(3) 0.043(3) -0.012(2) 0.002(2) -0.003(2)
C21 0.038(2) 0.029(2) 0.031(2) 0.0018(18) 0.0138(19) -0.0002(19)
C22 0.038(2) 0.033(2) 0.034(2) -0.0025(18) 0.0139(19) -0.0068(19)
C23 0.041(3) 0.044(3) 0.040(3) -0.006(2) 0.016(2) -0.004(2)
C23' 0.061(3) 0.062(3) 0.060(3) 0.004(3) 0.019(3) 0.018(3)
C24 0.047(3) 0.053(3) 0.060(3) -0.012(2) 0.026(3) -0.003(2)
C25' 0.104(5) 0.091(4) 0.054(3) -0.022(3) 0.042(3) -0.015(4)
C25 0.063(3) 0.056(3) 0.042(3) -0.014(2) 0.029(3) -0.013(3)
C26 0.071(3) 0.057(3) 0.029(2) -0.002(2) 0.012(2) -0.012(3)
C27 0.052(3) 0.040(3) 0.034(2) 0.001(2) 0.013(2) -0.006(2)
C27' 0.079(4) 0.053(3) 0.044(3) 0.006(2) 0.008(3) 0.014(3)
C28 0.047(3) 0.030(2) 0.034(2) 0.0022(19) 0.015(2) -0.0052(19)
C29 0.056(3) 0.054(3) 0.042(3) -0.009(2) 0.022(2) -0.016(2)
C110 0.056(3) 0.043(3) 0.066(3) -0.016(2) 0.003(3) -0.007(2)
C111 0.077(4) 0.044(3) 0.107(5) -0.037(3) -0.014(4) 0.012(3)
C112 0.054(3) 0.054(3) 0.087(4) -0.023(3) -0.013(3) 0.020(3)
C113 0.037(3) 0.055(3) 0.051(3) -0.020(2) -0.004(2) 0.000(2)
C114 0.067(4) 0.080(4) 0.044(3) -0.018(3) 0.004(3) -0.010(3)
C115 0.053(4) 0.127(7) 0.134(6) -0.100(6) 0.008(4) 0.009(4)
C116 0.056(4) 0.110(5) 0.077(4) -0.039(4) 0.028(3) -0.020(3)
C117 0.064(4) 0.134(6) 0.067(4) -0.058(4) 0.028(3) -0.023(4)
C210 0.089(4) 0.052(3) 0.056(3) -0.012(3) 0.028(3) -0.029(3)
C211 0.110(5) 0.041(3) 0.058(3) -0.013(3) 0.027(3) -0.022(3)
C212 0.081(4) 0.047(3) 0.052(3) -0.017(2) 0.023(3) -0.002(3)
C213 0.057(3) 0.045(3) 0.037(2) -0.009(2) 0.017(2) -0.012(2)
C214 0.053(3) 0.083(4) 0.067(4) -0.012(3) 0.011(3) -0.016(3)
C215 0.095(5) 0.083(4) 0.071(4) -0.034(3) 0.034(4) -0.045(4)
C216 0.082(4) 0.062(3) 0.039(3) -0.006(2) 0.020(3) -0.011(3)
C217 0.064(4) 0.097(5) 0.043(3) -0.016(3) 0.000(3) -0.015(3)

loop_
_atom_type_symbol
_atom_type_description
_atom_type_scat_dispersion_real
_atom_type_scat_dispersion_imag
_atom_type_scat_source
C C 0.0033 0.0016 'International Tables Vol C Tables 4.2.6.8 and 6.1.1.4'
H H 0.0000 0.0000 'International Tables Vol C Tables 4.2.6.8 and 6.1.1.4'
O O 0.0106 0.0060 'International Tables Vol C Tables 4.2.6.8 and 6.1.1.4'
Mo Mo -1.6832 0.6857 'International Tables Vol C Tables 4.2.6.8 and 6.1.1.4'

loop_
_geom_angle_atom_site_label_1
_geom_angle_atom_site_label_2
_geom_angle_atom_site_label_3
_geom_angle
_geom_angle_site_symmetry_1
_geom_angle_site_symmetry_3
O1 Mo1 O1 93.77(16) 2_656 .
O1 Mo1 O2 94.73(11) 2_656 2_656
O1 Mo1 O2 150.69(12) . 2_656
O1 Mo1 O2 150.69(12) 2_656 .
O1 Mo1 O2 94.73(11) . .
O2 Mo1 O2 91.43(16) 2_656 .
C11 O1 Mo1 147.7(3) . .
C21 O2 Mo1 145.6(3) . .
C4 O3 C4 109.9(13) 2_657 .
O3 C4 C3 112.5(8) . .
C18 C11 O1 120.9(4) . .
C18 C11 C12 127.0(4) . .
O1 C11 C12 112.1(3) . .
C17 C12 C13 120.6(4) . .
C17 C12 C11 120.2(4) . .
C13 C12 C11 119.3(4) . .
C14 C13 C12 118.4(4) . .
C14 C13 C13' 120.6(4) . .
C12 C13 C13' 121.0(4) . .
C15 C14 C13 122.5(4) . .
C14 C15 C16 118.3(4) . .
C14 C15 C15' 121.6(5) . .
C16 C15 C15' 120.1(5) . .
C15 C16 C17 121.8(4) . .
C16 C17 C12 118.3(4) . .
C16 C17 C17' 120.3(4) . .
C12 C17 C17' 121.4(4) . .
C11 C18 C113 124.7(4) . .
C11 C18 C19 124.0(4) . .
C113 C18 C19 111.3(4) . .
C18 C19 C114 109.3(4) . .
C18 C19 C110 109.3(4) . .
C114 C19 C110 109.5(4) . .
C28 C21 O2 120.5(3) . .
C28 C21 C22 127.1(4) . .
O2 C21 C22 112.2(3) . .
C23 C22 C27 119.8(4) . .
C23 C22 C21 121.8(4) . .
C27 C22 C21 118.3(4) . .
C22 C23 C24 119.4(4) . .
C22 C23 C23' 120.1(4) . .
C24 C23 C23' 120.6(4) . .
C25 C24 C23 122.4(5) . .
C24 C25 C26 117.5(4) . .
C24 C25 C25' 121.4(5) . .
C26 C25 C25' 121.1(5) . .
C25 C26 C27 122.3(4) . .
C22 C27 C26 118.7(4) . .
C22 C27 C27' 120.8(4) . .
C26 C27 C27' 120.6(4) . .
C21 C28 C29 122.7(4) . .
C21 C28 C213 124.3(4) . .
C29 C28 C213 113.0(4) . .
C28 C29 C214 107.1(4) . .
C28 C29 C210 109.7(4) . .
C214 C29 C210 109.2(4) . .
C111 C110 C19 109.1(4) . .
C110 C111 C115 109.8(5) . .
C110 C111 C112 108.5(5) . .
C115 C111 C112 110.0(6) . .
C111 C112 C113 109.0(4) . .
C18 C113 C112 108.5(4) . .
C18 C113 C116 108.0(4) . .
C112 C113 C116 110.9(5) . .
C117 C114 C19 110.1(5) . .
C111 C115 C117 110.1(5) . .
C117 C116 C113 109.5(5) . .
C114 C117 C116 108.6(5) . .
C114 C117 C115 109.4(5) . .
C116 C117 C115 109.3(6) . .
C211 C210 C29 109.3(4) . .
C215 C211 C212 108.8(4) . .
C215 C211 C210 110.8(5) . .
C212 C211 C210 109.6(4) . .
C211 C212 C213 110.2(4) . .
C216 C213 C28 109.6(4) . .
C216 C213 C212 109.3(4) . .
C28 C213 C212 106.5(4) . .
C29 C214 C217 110.0(5) . .
C211 C215 C217 109.0(4) . .
C213 C216 C217 109.1(4) . .
C216 C217 C214 109.2(4) . .
C216 C217 C215 110.3(5) . .
C214 C217 C215 109.7(5) . .

loop_
_geom_bond_atom_site_label_1
_geom_bond_atom_site_label_2
_geom_bond_distance
_geom_bond_site_symmetry_2
Mo1 O1 1.866(3) 2_656
Mo1 O1 1.866(3) .
Mo1 O2 1.869(3) 2_656
Mo1 O2 1.869(3) .
O1 C11 1.378(5) .
O2 C21 1.384(5) .
O3 C4 1.371(11) 2_657
O3 C4 1.371(11) .
C3 C4 1.415(14) .
C11 C18 1.333(6) .
C11 C12 1.479(6) .
C12 C17 1.399(6) .
C12 C13 1.397(6) .
C13' C13 1.522(7) .
C13 C14 1.386(7) .
C14 C15 1.370(7) .
C15' C15 1.509(7) .
C15 C16 1.383(7) .
C16 C17 1.396(7) .
C17 C17' 1.505(6) .
C18 C113 1.494(6) .
C18 C19 1.502(6) .
C19 C114 1.531(7) .
C19 C110 1.536(6) .
C21 C28 1.330(6) .
C21 C22 1.498(5) .
C22 C23 1.393(6) .
C22 C27 1.395(6) .
C23 C24 1.394(6) .
C23 C23' 1.500(6) .
C24 C25 1.368(7) .
C25' C25 1.527(6) .
C25 C26 1.391(7) .
C26 C27 1.400(6) .
C27 C27' 1.514(7) .
C28 C29 1.497(6) .
C28 C213 1.523(6) .
C29 C214 1.524(7) .
C29 C210 1.533(7) .
C110 C111 1.520(8) .
C111 C115 1.527(10) .
C111 C112 1.536(7) .
C112 C113 1.545(7) .
C113 C116 1.548(7) .
C114 C117 1.498(8) .
C115 C117 1.549(11) .
C116 C117 1.531(7) .
C210 C211 1.526(7) .
C211 C215 1.501(8) .
C211 C212 1.525(8) .
C212 C213 1.554(7) .
C213 C216 1.509(7) .
C214 C217 1.538(7) .
C215 C217 1.540(9) .
C216 C217 1.517(8) .
